data_1506125
loop_
_publ_author_name
'Lam, Hon Wai'
'Joensuu, Pekka M.'
'Murray, Gordon J.'
'Fordyce, Euan A. F.'
'Prieto, Oscar'
'Luebbers, Thomas'

_publ_section_title
;
 Diastereoselective cobalt-catalyzed reductive aldol cyclizations using
 diethylzinc as the stoichiometric reductant.
;
_journal_issue 17
_journal_name_full 'Organic letters'
_journal_page_first 3729
_journal_page_last 3732
_journal_paper_doi 10.1021/ol061329d
_journal_volume 8
_journal_year 2006
_chemical_compound_source 'P. Joensuu PJD784'
_chemical_formula_moiety 'C18 H21 N1 O3'
_chemical_formula_sum 'C18 H21 N O3'
_chemical_formula_weight 299.37
_space_group_IT_number 14
_symmetry_cell_setting monoclinic
_symmetry_space_group_name_Hall '-P 2yn'
_symmetry_space_group_name_H-M 'P 1 21/n 1'
_atom_sites_solution_hydrogens mixed
_atom_sites_solution_primary direct
_audit_creation_date 06-02-18
_audit_creation_method CRYSTALS_ver_12.83
_cell_angle_alpha 90
_cell_angle_beta 93.449(5)
_cell_angle_gamma 90
_cell_formula_units_Z 4
_cell_length_a 6.0242(5)
_cell_length_b 21.4235(19)
_cell_length_c 11.8956(9)
_cell_measurement_reflns_used 3900
_cell_measurement_temperature 150
_cell_measurement_theta_max 30
_cell_measurement_theta_min 3
_cell_volume 1532.5(2)
_computing_cell_refinement 'SAINT (Siemens ,1995)'
_computing_data_collection 'SMART (Siemens, 1993)'
_computing_data_reduction 'SAINT (Siemens ,1995)'
_computing_molecular_graphics 'CAMERON (Watkin et al., 1996)'
_computing_publication_material 'CRYSTALS (Betteridge et al., 2003)'
_computing_structure_refinement 'CRYSTALS (Betteridge et al., 2003)'
_computing_structure_solution 'SIR92 (Altomare et al., 1994)'
_diffrn_ambient_temperature 150
_diffrn_measured_fraction_theta_full 1.000
_diffrn_measured_fraction_theta_max 1.000
_diffrn_measurement_device_type 'Bruker SMART'
_diffrn_measurement_method \w
_diffrn_radiation_monochromator graphite
_diffrn_radiation_type 'Mo K\a'
_diffrn_radiation_wavelength 0.71073
_diffrn_reflns_av_R_equivalents 0.047
_diffrn_reflns_limit_h_max 7
_diffrn_reflns_limit_h_min -7
_diffrn_reflns_limit_k_max 23
_diffrn_reflns_limit_k_min -25
_diffrn_reflns_limit_l_max 14
_diffrn_reflns_limit_l_min -14
_diffrn_reflns_number 13002
_diffrn_reflns_theta_full 25.027
_diffrn_reflns_theta_max 25.027
_diffrn_reflns_theta_min 1.901
_diffrn_standards_number 0
_exptl_absorpt_coefficient_mu 0.088
_exptl_absorpt_correction_T_max 0.98
_exptl_absorpt_correction_T_min 0.76
_exptl_absorpt_correction_type multi-scan
_exptl_absorpt_process_details 'SADABS (Siemens, 1996)'
_exptl_crystal_colour colourless
_exptl_crystal_density_diffrn 1.297
_exptl_crystal_description plate
_exptl_crystal_F_000 640
_exptl_crystal_recrystallization_method
;
Diffusion of petrol into DCM soln
;
_exptl_crystal_size_max 0.70
_exptl_crystal_size_mid 0.60
_exptl_crystal_size_min 0.22
_refine_diff_density_max 0.27
_refine_diff_density_min -0.17
_refine_ls_extinction_method None
_refine_ls_goodness_of_fit_ref 0.8861
_refine_ls_hydrogen_treatment 'noref/refall (H21)'
_refine_ls_matrix_type full
_refine_ls_number_parameters 203
_refine_ls_number_reflns 2709
_refine_ls_number_restraints 0
_refine_ls_R_factor_all 0.0690
_refine_ls_R_factor_gt 0.0442
_refine_ls_shift/su_max 0.000287
_refine_ls_structure_factor_coef Fsqd
_refine_ls_weighting_details
;
 Method= Modified Sheldrick 
 w=1/[\s^2^(F^2^) + ( 0.04P)^2^ + 0.00P] 
 ,where P=(max(Fo^2^,0) + 2Fc^2^)/3 
;
_refine_ls_weighting_scheme calc
_refine_ls_wR_factor_all 0.1018
_refine_ls_wR_factor_gt 0.0950
_refine_ls_wR_factor_ref 0.1018
_reflns_limit_h_max 7
_reflns_limit_h_min -7
_reflns_limit_k_max 25
_reflns_limit_k_min 0
_reflns_limit_l_max 14
_reflns_limit_l_min 0
_reflns_number_gt 1899
_reflns_number_total 2709
_reflns_threshold_expression I>2.0\s(I)
_oxford_diffrn_Wilson_B_factor 0.00
_oxford_diffrn_Wilson_scale 0.00
_oxford_refine_ls_scale 0.5681(13)
_oxford_structure_analysis_title 'hl6001 in P2(1)/n'
_cod_data_source_file ol061329dsi20060531_104544.cif
_cod_data_source_block hl6001
_cod_depositor_comments
;
The following automatic conversions were performed:

'_symmetry_cell_setting' value 'Monoclinic' changed to 'monoclinic'
according to /home/saulius/struct/CIF-dictionaries/cif_core.dic
dictionary named 'cif_core.dic' version 2.4.1 from 2010-06-29.

Automatic conversion script
Id: cif_fix_values 1715 2011-07-08 13:25:40Z adriana 

The following automatic conversions were performed:

'_atom_sites_solution_hydrogens' value 'geom/difmap' was changed to
'mixed'.

Automatic conversion script
Id: cif_fix_values 6452 2018-10-05 10:23:21Z andrius 
;
_cod_original_sg_symbol_H-M P21/n
_cod_original_formula_sum 'C18 H21 N1 O3'
_cod_database_code 1506125

loop_
_symmetry_equiv_pos_as_xyz
x,y,z
-x,-y,-z
-x+1/2,y+1/2,-z+1/2
x+1/2,-y+1/2,z+1/2

loop_
_atom_site_label
_atom_site_type_symbol
_atom_site_fract_x
_atom_site_fract_y
_atom_site_fract_z
_atom_site_U_iso_or_equiv
_atom_site_occupancy
_atom_site_adp_type
C1 C 0.0272(3) 0.26521(8) 0.11322(16) 0.0229 1.0000 Uani
O1 O 0.1858(2) 0.26804(6) 0.05267(11) 0.0316 1.0000 Uani
N2 N -0.1403(3) 0.30696(7) 0.10610(13) 0.0262 1.0000 Uani
C3 C -0.3222(3) 0.31080(9) 0.18323(17) 0.0307 1.0000 Uani
C4 C -0.3359(3) 0.25571(9) 0.26139(17) 0.0284 1.0000 Uani
C5 C -0.1080(3) 0.23116(8) 0.29964(16) 0.0234 1.0000 Uani
C6 C 0.0103(3) 0.21135(8) 0.19461(16) 0.0221 1.0000 Uani
C7 C -0.1330(3) 0.36023(9) 0.02865(17) 0.0303 1.0000 Uani
C8 C -0.0909(3) 0.42149(9) 0.09055(16) 0.0265 1.0000 Uani
C9 C 0.1072(3) 0.43214(9) 0.15349(18) 0.0335 1.0000 Uani
C10 C 0.1444(4) 0.48876(10) 0.20781(19) 0.0377 1.0000 Uani
C11 C -0.0158(4) 0.53517(9) 0.19953(18) 0.0357 1.0000 Uani
C12 C -0.2123(4) 0.52468(9) 0.13826(18) 0.0349 1.0000 Uani
C13 C -0.2507(4) 0.46784(9) 0.08490(17) 0.0312 1.0000 Uani
C14 C -0.0985(3) 0.15408(9) 0.13430(17) 0.0288 1.0000 Uani
C15 C 0.0404(3) 0.12235(8) 0.05214(17) 0.0272 1.0000 Uani
O16 O 0.2528(3) 0.10689(7) 0.08962(12) 0.0402 1.0000 Uani
C17 C 0.3421(4) 0.07389(10) 0.0046(2) 0.0419 1.0000 Uani
C18 C 0.1959(4) 0.06831(10) -0.08216(19) 0.0402 1.0000 Uani
C19 C 0.0000(4) 0.10023(10) -0.05217(19) 0.0385 1.0000 Uani
C20 C 0.0319(3) 0.27961(9) 0.36607(17) 0.0288 1.0000 Uani
O21 O -0.1289(2) 0.17676(6) 0.36811(12) 0.0299 1.0000 Uani
H31 H -0.3002 0.3489 0.2295 0.0370 1.0000 Uiso
H32 H -0.4645 0.3139 0.1375 0.0370 1.0000 Uiso
H41 H -0.4142 0.2687 0.3284 0.0344 1.0000 Uiso
H42 H -0.4208 0.2219 0.2216 0.0344 1.0000 Uiso
H6 H 0.1654 0.1991 0.2202 0.0266 1.0000 Uiso
H71 H -0.2771 0.3630 -0.0157 0.0363 1.0000 Uiso
H72 H -0.0122 0.3533 -0.0228 0.0363 1.0000 Uiso
H9 H 0.2177 0.4005 0.1594 0.0402 1.0000 Uiso
H10 H 0.2801 0.4957 0.2509 0.0450 1.0000 Uiso
H11 H 0.0104 0.5741 0.2361 0.0429 1.0000 Uiso
H12 H -0.3225 0.5564 0.1324 0.0417 1.0000 Uiso
H13 H -0.3886 0.4607 0.0439 0.0371 1.0000 Uiso
H141 H -0.2376 0.1682 0.0934 0.0347 1.0000 Uiso
H142 H -0.1343 0.1232 0.1925 0.0347 1.0000 Uiso
H17 H 0.4886 0.0573 0.0077 0.0508 1.0000 Uiso
H18 H 0.2171 0.0472 -0.1509 0.0485 1.0000 Uiso
H19 H -0.1339 0.1049 -0.0978 0.0459 1.0000 Uiso
H201 H 0.1773 0.2617 0.3889 0.0433 1.0000 Uiso
H202 H -0.0441 0.2919 0.4332 0.0433 1.0000 Uiso
H203 H 0.0524 0.3163 0.3187 0.0433 1.0000 Uiso
H21 H -0.194(4) 0.1898(10) 0.430(2) 0.048(7) 1.0000 Uiso

loop_
_atom_site_aniso_label
_atom_site_aniso_U_11
_atom_site_aniso_U_22
_atom_site_aniso_U_33
_atom_site_aniso_U_23
_atom_site_aniso_U_13
_atom_site_aniso_U_12
C1 0.0259(11) 0.0251(10) 0.0180(10) -0.0054(8) 0.0030(8) -0.0005(8)
O1 0.0377(9) 0.0314(7) 0.0274(8) 0.0022(6) 0.0144(7) 0.0017(6)
N2 0.0309(10) 0.0249(8) 0.0231(9) 0.0005(7) 0.0037(7) 0.0012(7)
C3 0.0250(11) 0.0321(11) 0.0355(13) -0.0010(9) 0.0060(9) 0.0046(9)
C4 0.0278(11) 0.0298(11) 0.0285(12) -0.0042(9) 0.0087(9) -0.0016(9)
C5 0.0274(11) 0.0205(9) 0.0227(10) 0.0008(8) 0.0054(8) -0.0021(8)
C6 0.0233(10) 0.0221(9) 0.0211(10) -0.0019(8) 0.0028(8) 0.0001(8)
C7 0.0391(13) 0.0282(10) 0.0237(11) 0.0020(9) 0.0007(9) 0.0043(9)
C8 0.0355(12) 0.0244(10) 0.0199(11) 0.0043(8) 0.0049(9) 0.0009(9)
C9 0.0332(13) 0.0318(11) 0.0357(13) 0.0035(10) 0.0034(10) 0.0021(9)
C10 0.0360(13) 0.0429(12) 0.0336(13) 0.0007(11) -0.0017(10) -0.0107(11)
C11 0.0540(15) 0.0262(11) 0.0272(12) -0.0005(9) 0.0059(11) -0.0080(11)
C12 0.0494(15) 0.0250(10) 0.0300(12) 0.0033(9) 0.0012(11) 0.0058(10)
C13 0.0377(13) 0.0291(11) 0.0259(12) 0.0018(9) -0.0062(10) 0.0020(10)
C14 0.0345(12) 0.0257(10) 0.0268(12) 0.0002(9) 0.0060(9) -0.0014(9)
C15 0.0351(12) 0.0199(10) 0.0269(12) 0.0041(8) 0.0030(9) 0.0058(9)
O16 0.0460(10) 0.0377(8) 0.0365(9) -0.0074(7) -0.0013(8) 0.0121(7)
C17 0.0489(15) 0.0303(11) 0.0480(16) -0.0051(11) 0.0151(12) 0.0129(11)
C18 0.0620(16) 0.0296(11) 0.0298(13) -0.0063(10) 0.0109(12) 0.0056(11)
C19 0.0452(14) 0.0376(12) 0.0323(13) -0.0056(10) -0.0013(11) 0.0059(11)
C20 0.0326(12) 0.0319(11) 0.0222(11) -0.0028(9) 0.0047(9) -0.0023(9)
O21 0.0423(9) 0.0251(7) 0.0237(8) 0.0018(6) 0.0131(7) -0.0006(6)

loop_
_atom_type_symbol
_atom_type_scat_dispersion_real
_atom_type_scat_dispersion_imag
_atom_type_scat_Cromer_Mann_a1
_atom_type_scat_Cromer_Mann_b1
_atom_type_scat_Cromer_Mann_a2
_atom_type_scat_Cromer_Mann_b2
_atom_type_scat_Cromer_Mann_a3
_atom_type_scat_Cromer_Mann_b3
_atom_type_scat_Cromer_Mann_a4
_atom_type_scat_Cromer_Mann_b4
_atom_type_scat_Cromer_Mann_c
_atom_type_scat_source
C 0.0033 0.0016 2.3100 20.8439 1.0200 10.2075 1.5886 0.5687 0.8650 51.6512 0.2156 'International Tables Vol C 4.2.6.8 and 6.1.1.4'
H 0.0000 0.0000 0.4930 10.5109 0.3229 26.1257 0.1402 3.1424 0.0408 57.7998 0.0030 'International Tables Vol C 4.2.6.8 and 6.1.1.4'
N 0.0061 0.0033 12.2126 0.0057 3.1322 9.8933 2.0125 28.9975 1.1663 0.5826 -11.5290 'International Tables Vol C 4.2.6.8 and 6.1.1.4'
O 0.0106 0.0060 3.0485 13.2771 2.2868 5.7011 1.5463 0.3239 0.8670 32.9089 0.2508 'International Tables Vol C 4.2.6.8 and 6.1.1.4'

loop_
_geom_angle_atom_site_label_1
_geom_angle_atom_site_label_2
_geom_angle_atom_site_label_3
_geom_angle
_geom_angle_publ_flag
O1 C1 N2 122.33(17) yes
O1 C1 C6 119.74(17) yes
N2 C1 C6 117.85(16) yes
C1 N2 C3 125.46(16) yes
C1 N2 C7 120.29(16) yes
C3 N2 C7 113.51(15) yes
N2 C3 C4 114.26(16) yes
N2 C3 H31 108.3 no
C4 C3 H31 108.3 no
N2 C3 H32 108.3 no
C4 C3 H32 108.3 no
H31 C3 H32 109.5 no
C3 C4 C5 112.02(16) yes
C3 C4 H41 108.8 no
C5 C4 H41 108.8 no
C3 C4 H42 108.8 no
C5 C4 H42 108.8 no
H41 C4 H42 109.5 no
C4 C5 C6 107.96(16) yes
C4 C5 C20 112.44(15) yes
C6 C5 C20 109.88(15) yes
C4 C5 O21 110.16(15) yes
C6 C5 O21 107.40(14) yes
C20 C5 O21 108.88(16) yes
C5 C6 C1 111.25(15) yes
C5 C6 C14 113.09(15) yes
C1 C6 C14 110.54(15) yes
C5 C6 H6 107.2 no
C1 C6 H6 107.2 no
C14 C6 H6 107.2 no
N2 C7 C8 112.19(15) yes
N2 C7 H71 108.8 no
C8 C7 H71 108.8 no
N2 C7 H72 108.8 no
C8 C7 H72 108.8 no
H71 C7 H72 109.5 no
C7 C8 C9 121.10(18) yes
C7 C8 C13 120.11(18) yes
C9 C8 C13 118.79(18) yes
C8 C9 C10 120.31(19) yes
C8 C9 H9 119.8 no
C10 C9 H9 119.9 no
C9 C10 C11 120.2(2) yes
C9 C10 H10 119.9 no
C11 C10 H10 119.9 no
C10 C11 C12 119.73(19) yes
C10 C11 H11 120.1 no
C12 C11 H11 120.1 no
C11 C12 C13 120.16(19) yes
C11 C12 H12 119.9 no
C13 C12 H12 119.9 no
C12 C13 C8 120.81(19) yes
C12 C13 H13 119.6 no
C8 C13 H13 119.6 no
C6 C14 C15 115.30(16) yes
C6 C14 H141 108.0 no
C15 C14 H141 108.0 no
C6 C14 H142 108.0 no
C15 C14 H142 108.0 no
H141 C14 H142 109.5 no
C14 C15 O16 116.59(18) yes
C14 C15 C19 133.9(2) yes
O16 C15 C19 109.31(17) yes
C15 O16 C17 106.56(17) yes
O16 C17 C18 110.54(19) yes
O16 C17 H17 124.7 no
C18 C17 H17 124.7 no
C17 C18 C19 106.46(19) yes
C17 C18 H18 126.8 no
C19 C18 H18 126.8 no
C18 C19 C15 107.1(2) yes
C18 C19 H19 126.4 no
C15 C19 H19 126.4 no
C5 C20 H201 109.5 no
C5 C20 H202 109.5 no
H201 C20 H202 109.5 no
C5 C20 H203 109.5 no
H201 C20 H203 109.5 no
H202 C20 H203 109.5 no
C5 O21 H21 105.9(14) no

loop_
_geom_bond_atom_site_label_1
_geom_bond_atom_site_label_2
_geom_bond_distance
_geom_bond_publ_flag
C1 O1 1.232(2) yes
C1 N2 1.348(2) yes
C1 C6 1.514(3) yes
N2 C3 1.473(2) yes
N2 C7 1.469(2) yes
C3 C4 1.508(3) yes
C3 H31 0.990 no
C3 H32 0.990 no
C4 C5 1.514(3) yes
C4 H41 0.990 no
C4 H42 0.990 no
C5 C6 1.535(3) yes
C5 C20 1.527(3) yes
C5 O21 1.432(2) yes
C6 C14 1.547(3) yes
C6 H6 1.000 no
C7 C8 1.519(3) yes
C7 H71 0.990 no
C7 H72 0.990 no
C8 C9 1.389(3) yes
C8 C13 1.382(3) yes
C9 C10 1.386(3) yes
C9 H9 0.950 no
C10 C11 1.385(3) yes
C10 H10 0.950 no
C11 C12 1.371(3) yes
C11 H11 0.950 no
C12 C13 1.386(3) yes
C12 H12 0.950 no
C13 H13 0.950 no
C14 C15 1.489(3) yes
C14 H141 0.990 no
C14 H142 0.990 no
C15 O16 1.370(2) yes
C15 C19 1.337(3) yes
O16 C17 1.370(2) yes
C17 C18 1.321(3) yes
C17 H17 0.950 no
C18 C19 1.428(3) yes
C18 H18 0.950 no
C19 H19 0.950 no
C20 H201 0.980 no
C20 H202 0.980 no
C20 H203 0.980 no
O21 H21 0.90(2) no
